data_4000544
_journal_name_full 'Chemistry of Materials'
_journal_paper_doi 10.1021/cm0483846
_journal_year 2005
_chemical_formula_sum 'Ca O4 Rh2'
_chemical_formula_weight 309.887
_space_group_crystal_system orthorhombic
_space_group_IT_number 62
_space_group_name_Hall '-P 2ac 2n'
_space_group_name_H-M_alt 'P n m a'
_cell_angle_alpha 90.000
_cell_angle_beta 90.000
_cell_angle_gamma 90.000
_cell_formula_units_Z 4
_cell_length_a 9.0354(3)
_cell_length_b 3.0340(1)
_cell_length_c 10.7062(3)
_cell_volume 293.49(2)
_cod_depositor_comments
;
 Updating space group information.

 Antanas Vaitkus,
 2018-06-07
;
_cod_database_code 4000544

loop_
_space_group_symop_id
_space_group_symop_operation_xyz
1 'x, y, z '
2 '1/2-x, -y, 1/2+z '
3 '1/2+x, 1/2-y, 1/2-z '
4 '-x, 1/2+y, -z '
5 '-x, -y, -z '
6 '1/2+x, y, 1/2-z '
7 '1/2-x, 1/2+y, 1/2+z '
8 'x, 1/2-y, z '

loop_
_atom_site_label
_atom_site_type_symbol
_atom_site_fract_x
_atom_site_fract_y
_atom_site_fract_z
_atom_site_occupancy
_atom_site_symmetry_multiplicity
_atom_site_Wyckoff_symbol
_atom_site_attached_hydrogens
_atom_site_calc_flag
_atom_site_thermal_displace_type
_atom_site_U_iso_or_equiv
Ca1 Ca 0.2381(1) 0.2500 0.3401(1) 1.000 4 c ? d Uani 0.01227(11)
Rh1 Rh 0.0864(0) 0.2500 0.6001(0) 1.000 4 c ? d Uani 0.00568(5)
Rh2 Rh 0.0563(0) 0.2500 0.1151(0) 1.000 4 c ? d Uani 0.00534(5)
O1 O 0.3015(3) 0.2500 0.6622(2) 1.000 4 c ? d Uani 0.00699(30)
O2 O 0.3825(2) 0.2500 -0.0236(2) 1.000 4 c ? d Uani 0.00528(30)
O3 O 0.4688(3) 0.2500 0.2114(2) 1.000 4 c ? d Uani 0.00598(30)
O4 O 0.0850(2) 0.2500 -0.0726(2) 1.000 4 c ? d Uani 0.00528(30)
